data_1538873
loop_
_publ_author_name
'Kroenert, W.'

_publ_section_title
;
 Die Struktur des Zirkontriselenids Zr Se3
;
_journal_name_full Naturwissenschaften
_journal_page_first 416
_journal_page_last 416
_journal_volume 45
_journal_year 1958
_chemical_formula_sum 'Se3 Zr'
_chemical_name_systematic 'Zr Se3'
_space_group_IT_number 11
_symmetry_space_group_name_Hall '-P 2yb'
_symmetry_space_group_name_H-M 'P 1 21/m 1'
_cell_angle_alpha 90
_cell_angle_beta 97.5
_cell_angle_gamma 90
_cell_formula_units_Z 2
_cell_length_a 5.41
_cell_length_b 3.77
_cell_length_c 9.45
_cell_volume 191.090
_citation_journal_id_ASTM NATWAY
_cod_data_source_file Kroenert_NATWAY_1958_1984.cif
_cod_data_source_block Se3Zr1
_cod_original_cell_volume 191.0904
_cod_original_formula_sum 'Se3 Zr1'
_cod_database_code 1538873

loop_
_symmetry_equiv_pos_as_xyz
x,y,z
-x,y+1/2,-z
-x,-y,-z
x,-y-1/2,z

loop_
_atom_site_label
_atom_site_type_symbol
_atom_site_fract_x
_atom_site_fract_y
_atom_site_fract_z
_atom_site_occupancy
_atom_site_U_iso_or_equiv
Se1 Se 0.888 0.75 0.169 1 0.0
Se2 Se 0.455 0.75 0.175 1 0.0
Zr1 Zr 0.715 0.25 0.343 1 0.0
Se3 Se 0.764 0.75 0.553 1 0.0
